data_4061843
loop_
_publ_author_name
'Campbell, Katie'
'McDonald, Robert'
'Ferguson, Michael J.'
'Tykwinski, Rik R.'

_publ_section_title
;
Functionalized macrocyclic ligands: big building blocks for metal
  coordination
;
_journal_name_full Organometallics
_journal_year 2003
_chemical_formula_sum 'C77.33 H53.33 Cl3 N Pt S'
_chemical_formula_weight 1330.03
_space_group_IT_number 14
_symmetry_cell_setting monoclinic
_symmetry_space_group_name_Hall '-P 2yn'
_symmetry_space_group_name_H-M 'P 1 21/n 1'
_cell_angle_alpha 90.00
_cell_angle_beta 106.9222(13)
_cell_angle_gamma 90.00
_cell_formula_units_Z 4
_cell_length_a 19.9238(15)
_cell_length_b 17.3126(13)
_cell_length_c 20.0804(15)
_cell_measurement_temperature 193(2)
_cell_volume 6626.5(9)
_diffrn_ambient_temperature 193(2)
_exptl_crystal_density_diffrn 1.333
_cod_depositor_comments
;
The following automatic conversions were performed:
'_symmetry_cell_setting' value 'Monoclinic' changed to 'monoclinic'
according to '/home/saulius/struct/CIF-dictionaries/cif_core.dic'
dictionary named 'cif_core.dic' version 2.4.1 from 2010-06-29.

Automatic conversion script
Id: cif_fix_enum 1527 2010-12-29 10:47:43Z saulius 
;
_cod_original_sg_symbol_H-M 'P 21/n'
_cod_database_code 4061843

loop_
_symmetry_equiv_pos_as_xyz
'x, y, z'
'-x+1/2, y+1/2, -z+1/2'
'-x, -y, -z'
'x-1/2, -y-1/2, z-1/2'

loop_
_atom_site_label
_atom_site_type_symbol
_atom_site_fract_x
_atom_site_fract_y
_atom_site_fract_z
_atom_site_U_iso_or_equiv
_atom_site_adp_type
_atom_site_occupancy
_atom_site_symmetry_multiplicity
_atom_site_calc_flag
_atom_site_refinement_flags
_atom_site_disorder_assembly
_atom_site_disorder_group
Pt Pt 0.33149(2) 0.13666(2) -0.099433(18) 0.03785(14) Uani 1 1 d . . .
Cl1 Cl 0.41605(19) 0.11882(19) 0.00416(15) 0.0701(10) Uani 1 1 d . . .
Cl2 Cl 0.24558(15) 0.15797(18) -0.20282(14) 0.0566(7) Uani 1 1 d . . .
S S 0.37254(18) 0.04253(17) -0.15600(14) 0.0552(7) Uani 1 1 d . . .
N N 0.2928(3) 0.2249(4) -0.0522(4) 0.0314(16) Uani 1 1 d . . .
C1 C 0.2233(5) 0.2293(6) -0.0581(5) 0.038(2) Uani 1 1 d . . .
H1 H 0.1916 0.1943 -0.0877 0.046 Uiso 1 1 calc R . .
C2 C 0.1981(5) 0.2846(6) -0.0213(5) 0.038(2) Uani 1 1 d . . .
C3 C 0.2443(5) 0.3362(6) 0.0206(5) 0.039(2) Uani 1 1 d . . .
H3 H 0.2280 0.3735 0.0470 0.047 Uiso 1 1 calc R . .
C4 C 0.3140(5) 0.3333(5) 0.0237(5) 0.035(2) Uani 1 1 d . A .
C5 C 0.3360(4) 0.2752(5) -0.0140(5) 0.0332(19) Uani 1 1 d . . .
H5 H 0.3843 0.2724 -0.0116 0.040 Uiso 1 1 calc R . .
C6 C 0.3122(9) -0.0362(9) -0.1652(8) 0.082(4) Uani 1 1 d . . .
H6A H 0.2651 -0.0178 -0.1925 0.099 Uiso 1 1 calc R . .
H6B H 0.3263 -0.0772 -0.1928 0.099 Uiso 1 1 calc R . .
C7 C 0.3061(12) -0.0715(11) -0.0991(9) 0.115(7) Uani 1 1 d . . .
H7A H 0.2719 -0.1137 -0.1102 0.138 Uiso 1 1 calc R . .
H7B H 0.2906 -0.0321 -0.0718 0.138 Uiso 1 1 calc R . .
H7C H 0.3519 -0.0917 -0.0722 0.138 Uiso 1 1 calc R . .
C8 C 0.4538(8) -0.0006(8) -0.1047(7) 0.072(4) Uani 1 1 d . . .
H8A H 0.4513 -0.0093 -0.0567 0.086 Uiso 1 1 calc R . .
H8B H 0.4597 -0.0515 -0.1248 0.086 Uiso 1 1 calc R . .
C9 C 0.5170(9) 0.0495(10) -0.1019(9) 0.094(5) Uani 1 1 d . . .
H9A H 0.5596 0.0240 -0.0733 0.112 Uiso 1 1 calc R . .
H9B H 0.5118 0.0997 -0.0814 0.112 Uiso 1 1 calc R . .
H9C H 0.5206 0.0570 -0.1491 0.112 Uiso 1 1 calc R . .
C11 C 0.1249(5) 0.2873(6) -0.0246(5) 0.043(2) Uani 1 1 d . . .
C12 C 0.0657(5) 0.2968(6) -0.0222(5) 0.041(2) Uani 1 1 d . . .
C13 C -0.0019(4) 0.3070(5) -0.0128(5) 0.0337(19) Uani 1 1 d . A .
C14 C -0.0540(5) 0.2540(6) -0.0381(5) 0.043(2) Uani 1 1 d . . .
C15 C -0.0048(4) 0.3740(5) 0.0297(5) 0.0334(19) Uani 1 1 d . . .
C16 C -0.0003(4) 0.4306(5) 0.0643(4) 0.0323(19) Uani 1 1 d . A .
C17 C 0.0081(4) 0.4950(5) 0.1100(4) 0.0308(18) Uani 1 1 d . . .
C18 C -0.0443(5) 0.5236(5) 0.1349(4) 0.0319(19) Uani 1 1 d . A .
C19 C 0.0786(5) 0.5285(5) 0.1298(5) 0.0337(19) Uani 1 1 d . A .
C20 C 0.1368(5) 0.5555(5) 0.1439(5) 0.0336(19) Uani 1 1 d . . .
C21 C 0.2029(5) 0.5869(6) 0.1616(5) 0.040(2) Uani 1 1 d . A .
C22 C 0.2591(6) 0.6171(6) 0.1777(5) 0.045(2) Uani 1 1 d . . .
C23 C 0.3288(5) 0.6499(6) 0.1914(5) 0.044(2) Uani 1 1 d . A .
C24 C 0.3471(6) 0.7228(6) 0.2169(5) 0.048(3) Uani 1 1 d . . .
C25 C 0.3777(5) 0.5971(6) 0.1737(5) 0.044(2) Uani 1 1 d . . .
C26 C 0.4153(5) 0.5529(6) 0.1569(5) 0.043(2) Uani 1 1 d . A .
C27 C 0.4503(5) 0.4925(6) 0.1309(5) 0.039(2) Uani 1 1 d . . .
C28 C 0.5213(5) 0.4884(6) 0.1363(5) 0.036(2) Uani 1 1 d . A .
C29 C 0.4040(5) 0.4334(6) 0.0958(5) 0.039(2) Uani 1 1 d . A .
C30 C 0.3634(5) 0.3872(6) 0.0652(6) 0.041(2) Uani 1 1 d . . .
C31A C -0.0486(14) 0.1874(11) -0.0836(13) 0.082(2) Uiso 0.50 1 d PG A 1
C32A C -0.0705(12) 0.1142(13) -0.0707(10) 0.082(2) Uiso 0.50 1 d PG A 1
H32A H -0.0869 0.1056 -0.0314 0.099 Uiso 0.50 1 calc PR A 1
C33A C -0.0686(12) 0.0535(10) -0.1155(11) 0.082(2) Uiso 0.50 1 d PG A 1
H33A H -0.0836 0.0034 -0.1067 0.099 Uiso 0.50 1 calc PR A 1
C34A C -0.0447(12) 0.0660(11) -0.1731(10) 0.082(2) Uiso 0.50 1 d PG A 1
H34A H -0.0434 0.0246 -0.2036 0.099 Uiso 0.50 1 calc PR A 1
C35A C -0.0228(13) 0.1393(13) -0.1859(11) 0.082(2) Uiso 0.50 1 d PG A 1
H35A H -0.0064 0.1479 -0.2253 0.099 Uiso 0.50 1 calc PR A 1
C36A C -0.0247(15) 0.2000(10) -0.1412(14) 0.082(2) Uiso 0.50 1 d PG A 1
H36A H -0.0097 0.2500 -0.1500 0.099 Uiso 0.50 1 calc PR A 1
C31B C -0.0404(14) 0.1941(11) -0.0864(13) 0.082(2) Uiso 0.50 1 d PG A 2
C32B C -0.0281(12) 0.1185(13) -0.0625(9) 0.082(2) Uiso 0.50 1 d PG A 2
H32B H -0.0329 0.1049 -0.0182 0.099 Uiso 0.50 1 calc PR A 2
C33B C -0.0087(12) 0.0629(10) -0.1033(11) 0.082(2) Uiso 0.50 1 d PG A 2
H33B H -0.0002 0.0113 -0.0869 0.099 Uiso 0.50 1 calc PR A 2
C34B C -0.0017(12) 0.0828(11) -0.1680(10) 0.082(2) Uiso 0.50 1 d PG A 2
H34B H 0.0116 0.0448 -0.1958 0.099 Uiso 0.50 1 calc PR A 2
C35B C -0.0140(13) 0.1583(13) -0.1919(10) 0.082(2) Uiso 0.50 1 d PG A 2
H35B H -0.0092 0.1719 -0.2361 0.099 Uiso 0.50 1 calc PR A 2
C36B C -0.0334(15) 0.2140(10) -0.1511(14) 0.082(2) Uiso 0.50 1 d PG A 2
H36B H -0.0418 0.2656 -0.1674 0.099 Uiso 0.50 1 calc PR A 2
C41 C -0.1206(5) 0.2529(6) -0.0190(6) 0.047(2) Uani 1 1 d . A .
C42 C -0.1190(6) 0.2667(7) 0.0506(7) 0.057(3) Uani 1 1 d . . .
H42 H -0.0757 0.2780 0.0845 0.069 Uiso 1 1 calc R A .
C43 C -0.1816(8) 0.2639(8) 0.0701(8) 0.073(4) Uani 1 1 d . A .
H43 H -0.1816 0.2766 0.1161 0.087 Uiso 1 1 calc R . .
C44 C -0.2432(7) 0.2419(10) 0.0205(9) 0.084(5) Uani 1 1 d . . .
H44 H -0.2856 0.2394 0.0330 0.101 Uiso 1 1 calc R A .
C45 C -0.2440(7) 0.2248(13) -0.0428(10) 0.112(7) Uani 1 1 d . A .
H45 H -0.2864 0.2073 -0.0747 0.134 Uiso 1 1 calc R . .
C46 C -0.1826(8) 0.2316(10) -0.0656(8) 0.085(5) Uani 1 1 d . . .
H46 H -0.1849 0.2214 -0.1127 0.102 Uiso 1 1 calc R A .
C51 C -0.1178(4) 0.4956(5) 0.1052(5) 0.0328(19) Uani 1 1 d . . .
C52 C -0.1571(5) 0.4758(6) 0.1502(5) 0.039(2) Uani 1 1 d . A .
H52 H -0.1357 0.4786 0.1991 0.047 Uiso 1 1 calc R . .
C53 C -0.2265(5) 0.4524(6) 0.1251(6) 0.046(2) Uani 1 1 d . . .
H53 H -0.2524 0.4378 0.1561 0.055 Uiso 1 1 calc R A .
C54 C -0.2573(5) 0.4506(6) 0.0536(6) 0.048(3) Uani 1 1 d . A .
H54 H -0.3055 0.4376 0.0355 0.057 Uiso 1 1 calc R . .
C55 C -0.2182(5) 0.4675(6) 0.0082(5) 0.042(2) Uani 1 1 d . . .
H55 H -0.2387 0.4627 -0.0407 0.051 Uiso 1 1 calc R A .
C56 C -0.1493(5) 0.4914(6) 0.0347(5) 0.037(2) Uani 1 1 d . A .
H56 H -0.1233 0.5052 0.0036 0.044 Uiso 1 1 calc R . .
C61 C -0.0308(5) 0.5812(6) 0.1927(5) 0.039(2) Uani 1 1 d . . .
C62 C 0.0288(5) 0.5797(7) 0.2481(5) 0.049(3) Uani 1 1 d . A .
H62 H 0.0636 0.5414 0.2504 0.059 Uiso 1 1 calc R . .
C63 C 0.0386(7) 0.6345(8) 0.3014(6) 0.066(3) Uani 1 1 d . . .
H63 H 0.0805 0.6341 0.3391 0.080 Uiso 1 1 calc R A .
C64 C -0.0126(8) 0.6894(9) 0.2997(7) 0.072(4) Uani 1 1 d . A .
H64 H -0.0062 0.7257 0.3366 0.086 Uiso 1 1 calc R . .
C65 C -0.0719(7) 0.6913(7) 0.2452(6) 0.063(3) Uani 1 1 d . . .
H65 H -0.1064 0.7297 0.2434 0.075 Uiso 1 1 calc R A .
C66 C -0.0824(6) 0.6364(7) 0.1914(6) 0.051(3) Uani 1 1 d . A .
H66 H -0.1247 0.6369 0.1541 0.062 Uiso 1 1 calc R . .
C71 C 0.2981(6) 0.7737(8) 0.2397(6) 0.060(3) Uani 1 1 d . A .
C72 C 0.2968(8) 0.8509(8) 0.2277(8) 0.073(4) Uani 1 1 d . . .
H72 H 0.3283 0.8723 0.2050 0.087 Uiso 1 1 calc R A .
C73 C 0.2501(9) 0.8999(10) 0.2479(9) 0.095(6) Uani 1 1 d . A .
H73 H 0.2497 0.9535 0.2376 0.114 Uiso 1 1 calc R . .
C74 C 0.2072(9) 0.8736(12) 0.2806(10) 0.104(7) Uani 1 1 d . . .
H74 H 0.1764 0.9080 0.2940 0.125 Uiso 1 1 calc R A .
C75 C 0.2062(8) 0.7941(13) 0.2963(8) 0.100(7) Uani 1 1 d . A .
H75 H 0.1754 0.7745 0.3205 0.120 Uiso 1 1 calc R . .
C76 C 0.2523(7) 0.7448(9) 0.2749(7) 0.073(4) Uani 1 1 d . . .
H76 H 0.2523 0.6911 0.2845 0.088 Uiso 1 1 calc R A .
C81 C 0.4176(6) 0.7543(6) 0.2217(6) 0.047(3) Uani 1 1 d . A .
C82 C 0.4479(7) 0.7452(7) 0.1681(6) 0.060(3) Uani 1 1 d . . .
H82 H 0.4219 0.7210 0.1260 0.072 Uiso 1 1 calc R A .
C83 C 0.5175(7) 0.7716(8) 0.1752(7) 0.068(4) Uani 1 1 d . A .
H83 H 0.5392 0.7616 0.1397 0.081 Uiso 1 1 calc R . .
C84 C 0.5521(7) 0.8113(8) 0.2332(7) 0.069(4) Uani 1 1 d . . .
H84 H 0.5983 0.8294 0.2382 0.083 Uiso 1 1 calc R A .
C85 C 0.5209(6) 0.8258(7) 0.2855(7) 0.061(3) Uani 1 1 d . A .
H85 H 0.5451 0.8554 0.3251 0.074 Uiso 1 1 calc R . .
C86 C 0.4535(6) 0.7965(7) 0.2797(6) 0.056(3) Uani 1 1 d . . .
H86 H 0.4326 0.8058 0.3158 0.067 Uiso 1 1 calc R A .
C91 C 0.5725(5) 0.5470(6) 0.1733(5) 0.041(2) Uani 1 1 d . . .
C92 C 0.6273(5) 0.5694(6) 0.1454(6) 0.046(2) Uani 1 1 d . A .
H92 H 0.6309 0.5462 0.1037 0.055 Uiso 1 1 calc R . .
C93 C 0.6754(6) 0.6250(7) 0.1785(7) 0.061(3) Uani 1 1 d . . .
H93 H 0.7101 0.6425 0.1581 0.073 Uiso 1 1 calc R A .
C94 C 0.6726(8) 0.6549(8) 0.2413(9) 0.079(4) Uani 1 1 d . A .
H94 H 0.7059 0.6929 0.2639 0.095 Uiso 1 1 calc R . .
C95 C 0.6229(8) 0.6309(9) 0.2719(9) 0.085(5) Uani 1 1 d . . .
H95 H 0.6236 0.6495 0.3166 0.101 Uiso 1 1 calc R A .
C96 C 0.5714(7) 0.5790(8) 0.2366(7) 0.068(4) Uani 1 1 d . A .
H96 H 0.5350 0.5651 0.2561 0.082 Uiso 1 1 calc R . .
C101 C 0.5467(5) 0.4231(5) 0.1043(5) 0.035(2) Uani 1 1 d . . .
C102 C 0.5168(5) 0.4040(6) 0.0339(5) 0.043(2) Uani 1 1 d . A .
H102 H 0.4817 0.4366 0.0055 0.052 Uiso 1 1 calc R . .
C103 C 0.5370(6) 0.3394(8) 0.0052(6) 0.058(3) Uani 1 1 d . . .
H103 H 0.5167 0.3276 -0.0426 0.070 Uiso 1 1 calc R A .
C104 C 0.5882(7) 0.2912(7) 0.0480(8) 0.069(4) Uani 1 1 d . A .
H104 H 0.6003 0.2443 0.0299 0.083 Uiso 1 1 calc R . .
C105 C 0.6212(6) 0.3114(7) 0.1163(7) 0.056(3) Uani 1 1 d . . .
H105 H 0.6582 0.2805 0.1443 0.068 Uiso 1 1 calc R A .
C106 C 0.5999(5) 0.3767(6) 0.1433(6) 0.046(2) Uani 1 1 d . A .
H106 H 0.6224 0.3902 0.1904 0.055 Uiso 1 1 calc R . .
Cl1S Cl 0.2501(12) -0.0611(10) 0.0512(11) 0.176(5) Uiso 0.33 1 d PD . .
Cl2S Cl 0.2985(11) 0.0550(12) 0.1622(9) 0.176(5) Uiso 0.33 1 d PD . .
Cl3S Cl 0.1788(11) 0.0898(11) 0.0395(11) 0.176(5) Uiso 0.33 1 d PD . .
C1S C 0.2617(8) 0.0405(9) 0.0700(8) 0.176(5) Uiso 0.33 1 d PD . .
H1S H 0.2946 0.0621 0.0455 0.211 Uiso 0.33 1 calc PR . .

loop_
_atom_site_aniso_label
_atom_site_aniso_U_11
_atom_site_aniso_U_22
_atom_site_aniso_U_33
_atom_site_aniso_U_23
_atom_site_aniso_U_13
_atom_site_aniso_U_12
Pt 0.0446(2) 0.0370(2) 0.0327(2) -0.00515(15) 0.01239(15) 0.00634(17)
Cl1 0.088(2) 0.0706(19) 0.0405(14) -0.0074(13) 0.0004(14) 0.0456(17)
Cl2 0.0482(15) 0.0649(17) 0.0447(14) -0.0169(12) -0.0056(12) 0.0051(13)
S 0.077(2) 0.0491(15) 0.0409(14) -0.0071(12) 0.0201(14) 0.0169(14)
N 0.014(3) 0.043(4) 0.037(4) -0.006(3) 0.007(3) 0.003(3)
C1 0.024(5) 0.048(6) 0.040(5) -0.010(4) 0.004(4) -0.007(4)
C2 0.026(5) 0.041(5) 0.050(6) -0.008(4) 0.014(4) 0.002(4)
C3 0.025(5) 0.043(5) 0.047(6) -0.008(4) 0.008(4) 0.011(4)
C4 0.025(5) 0.037(5) 0.041(5) -0.006(4) 0.005(4) -0.004(4)
C5 0.013(4) 0.039(5) 0.048(5) -0.006(4) 0.010(4) -0.002(3)
C6 0.105(12) 0.079(10) 0.066(9) 0.001(7) 0.031(8) 0.009(9)
C7 0.156(19) 0.094(13) 0.103(14) 0.015(10) 0.050(13) -0.037(13)
C8 0.090(10) 0.060(8) 0.068(8) -0.004(6) 0.027(8) 0.032(7)
C9 0.100(13) 0.090(11) 0.088(11) 0.014(9) 0.022(10) 0.036(10)
C11 0.027(5) 0.056(6) 0.048(6) -0.003(5) 0.013(4) 0.003(4)
C12 0.030(5) 0.051(6) 0.044(6) -0.006(4) 0.013(4) 0.004(4)
C13 0.020(4) 0.045(5) 0.038(5) -0.001(4) 0.012(4) 0.005(4)
C14 0.031(5) 0.046(6) 0.051(6) -0.010(5) 0.012(4) 0.001(4)
C15 0.023(4) 0.042(5) 0.039(5) 0.003(4) 0.015(4) 0.003(4)
C16 0.021(4) 0.047(5) 0.032(5) 0.007(4) 0.012(4) 0.006(4)
C17 0.026(4) 0.041(5) 0.029(4) 0.005(4) 0.012(4) 0.003(4)
C18 0.028(4) 0.048(5) 0.021(4) 0.006(4) 0.008(3) 0.003(4)
C19 0.031(5) 0.038(5) 0.034(5) -0.001(4) 0.013(4) 0.008(4)
C20 0.028(5) 0.036(5) 0.039(5) -0.004(4) 0.014(4) -0.001(4)
C21 0.040(6) 0.042(5) 0.045(5) -0.010(4) 0.024(4) -0.007(4)
C22 0.049(6) 0.051(6) 0.044(6) -0.013(4) 0.027(5) -0.003(5)
C23 0.041(6) 0.055(6) 0.041(5) -0.017(4) 0.021(4) -0.018(5)
C24 0.046(6) 0.054(6) 0.046(6) -0.025(5) 0.019(5) -0.015(5)
C25 0.042(6) 0.048(6) 0.047(6) -0.020(5) 0.021(5) -0.020(5)
C26 0.033(5) 0.048(6) 0.050(6) -0.017(5) 0.017(5) -0.014(4)
C27 0.041(6) 0.041(5) 0.039(5) -0.012(4) 0.016(4) -0.010(4)
C28 0.032(5) 0.044(5) 0.030(5) -0.006(4) 0.006(4) -0.016(4)
C29 0.032(5) 0.042(5) 0.045(5) -0.013(4) 0.015(4) 0.000(4)
C30 0.036(5) 0.035(5) 0.056(6) -0.008(4) 0.021(5) 0.003(4)
C41 0.035(6) 0.046(6) 0.058(7) 0.002(5) 0.011(5) -0.007(4)
C42 0.039(6) 0.060(7) 0.080(8) 0.001(6) 0.027(6) 0.002(5)
C43 0.085(10) 0.061(8) 0.095(10) 0.014(7) 0.060(9) 0.008(7)
C44 0.029(7) 0.120(13) 0.105(12) 0.040(10) 0.020(7) -0.007(7)
C45 0.034(8) 0.20(2) 0.099(13) 0.017(13) 0.010(8) -0.036(10)
C46 0.064(9) 0.126(13) 0.064(8) -0.006(8) 0.018(7) -0.045(9)
C51 0.023(4) 0.042(5) 0.035(5) 0.002(4) 0.011(4) 0.010(4)
C52 0.032(5) 0.055(6) 0.032(5) 0.011(4) 0.010(4) 0.006(4)
C53 0.028(5) 0.060(6) 0.055(6) 0.008(5) 0.021(5) 0.006(5)
C54 0.023(5) 0.052(6) 0.067(7) 0.002(5) 0.008(5) 0.003(4)
C55 0.024(5) 0.058(6) 0.041(5) -0.003(5) 0.004(4) 0.009(4)
C56 0.034(5) 0.047(5) 0.035(5) 0.002(4) 0.017(4) 0.011(4)
C61 0.033(5) 0.056(6) 0.034(5) -0.005(4) 0.019(4) -0.001(4)
C62 0.039(6) 0.080(8) 0.032(5) -0.009(5) 0.014(4) -0.007(5)
C63 0.060(8) 0.100(10) 0.040(6) 0.000(6) 0.016(6) -0.006(7)
C64 0.080(10) 0.091(10) 0.059(8) -0.035(7) 0.042(8) -0.030(8)
C65 0.081(9) 0.062(7) 0.055(7) -0.017(6) 0.036(7) 0.002(7)
C66 0.054(7) 0.065(7) 0.038(5) -0.008(5) 0.019(5) 0.003(6)
C71 0.054(7) 0.073(8) 0.056(7) -0.038(6) 0.020(6) -0.014(6)
C72 0.069(9) 0.068(9) 0.080(9) -0.030(7) 0.022(7) 0.002(7)
C73 0.076(11) 0.090(11) 0.108(13) -0.051(10) 0.009(10) 0.022(9)
C74 0.062(10) 0.128(16) 0.121(15) -0.080(13) 0.024(10) 0.008(10)
C75 0.057(9) 0.17(2) 0.083(10) -0.071(12) 0.042(8) -0.026(10)
C76 0.058(8) 0.092(10) 0.082(9) -0.051(8) 0.041(7) -0.025(7)
C81 0.045(6) 0.042(6) 0.057(6) -0.020(5) 0.023(5) -0.009(5)
C82 0.065(8) 0.062(7) 0.061(7) -0.027(6) 0.031(6) -0.024(6)
C83 0.069(8) 0.071(8) 0.073(8) -0.025(7) 0.036(7) -0.034(7)
C84 0.062(8) 0.068(8) 0.091(10) -0.022(7) 0.045(7) -0.031(7)
C85 0.053(7) 0.067(8) 0.071(8) -0.027(6) 0.028(6) -0.028(6)
C86 0.050(7) 0.061(7) 0.061(7) -0.023(6) 0.023(6) -0.015(5)
C91 0.037(5) 0.038(5) 0.045(6) -0.004(4) 0.008(4) -0.005(4)
C92 0.028(5) 0.059(7) 0.045(6) 0.004(5) 0.004(4) -0.004(4)
C93 0.041(6) 0.061(8) 0.076(9) 0.008(6) 0.010(6) -0.016(5)
C94 0.059(9) 0.065(9) 0.099(12) -0.008(8) -0.001(8) -0.021(7)
C95 0.078(10) 0.083(10) 0.084(10) -0.043(8) 0.010(8) -0.030(8)
C96 0.063(8) 0.082(9) 0.063(8) -0.034(7) 0.025(6) -0.034(7)
C101 0.032(5) 0.037(5) 0.036(5) 0.002(4) 0.012(4) -0.002(4)
C102 0.030(5) 0.061(6) 0.041(5) -0.010(5) 0.014(4) -0.006(5)
C103 0.045(6) 0.077(8) 0.057(7) -0.030(6) 0.023(6) -0.007(6)
C104 0.061(8) 0.054(7) 0.104(11) -0.019(7) 0.042(8) 0.002(6)
C105 0.044(6) 0.056(7) 0.068(8) 0.009(6) 0.015(6) 0.011(5)
C106 0.039(6) 0.052(6) 0.048(6) 0.004(5) 0.015(5) -0.007(5)

loop_
_geom_bond_atom_site_label_1
_geom_bond_atom_site_label_2
_geom_bond_distance
_geom_bond_site_symmetry_2
_geom_bond_publ_flag
Pt N 2.062(7) . ?
Pt S 2.271(3) . ?
Pt Cl1 2.285(3) . ?
Pt Cl2 2.304(3) . ?
S C6 1.791(17) . ?
S C8 1.808(14) . ?
N C5 1.307(11) . ?
N C1 1.356(11) . ?
C1 C2 1.389(13) . ?
C2 C3 1.380(13) . ?
C2 C11 1.440(13) . ?
C3 C4 1.374(13) . ?
C4 C5 1.403(12) . ?
C4 C30 1.435(14) . ?
C6 C7 1.50(2) . ?
C8 C9 1.52(2) . ?
C11 C12 1.206(13) . ?
C12 C13 1.424(12) . ?
C13 C14 1.367(13) . ?
C13 C15 1.450(13) . ?
C14 C41 1.485(14) . ?
C14 C31A 1.494(19) . ?
C14 C31B 1.497(19) . ?
C15 C16 1.191(13) . ?
C16 C17 1.423(13) . ?
C17 C18 1.375(12) . ?
C17 C19 1.464(13) . ?
C18 C51 1.492(12) . ?
C18 C61 1.493(13) . ?
C19 C20 1.204(13) . ?
C20 C21 1.373(13) . ?
C21 C22 1.193(14) . ?
C22 C23 1.450(14) . ?
C23 C24 1.372(14) . ?
C23 C25 1.454(14) . ?
C24 C71 1.483(15) . ?
C24 C81 1.483(14) . ?
C25 C26 1.185(14) . ?
C26 C27 1.439(13) . ?
C27 C28 1.390(13) . ?
C27 C29 1.420(13) . ?
C28 C101 1.462(13) . ?
C28 C91 1.476(12) . ?
C29 C30 1.175(13) . ?
C31A C32A 1.3900 . ?
C31A C36A 1.3900 . ?
C32A C33A 1.3900 . ?
C33A C34A 1.3900 . ?
C34A C35A 1.3900 . ?
C35A C36A 1.3900 . ?
C31B C32B 1.3900 . ?
C31B C36B 1.3900 . ?
C32B C33B 1.3900 . ?
C33B C34B 1.3900 . ?
C34B C35B 1.3900 . ?
C35B C36B 1.3900 . ?
C41 C46 1.366(17) . ?
C41 C42 1.408(16) . ?
C42 C43 1.413(16) . ?
C43 C44 1.39(2) . ?
C44 C45 1.30(2) . ?
C45 C46 1.43(2) . ?
C51 C56 1.374(13) . ?
C51 C52 1.400(12) . ?
C52 C53 1.389(14) . ?
C53 C54 1.386(15) . ?
C54 C55 1.392(14) . ?
C55 C56 1.383(13) . ?
C61 C62 1.372(14) . ?
C61 C66 1.399(15) . ?
C62 C63 1.402(16) . ?
C63 C64 1.39(2) . ?
C64 C65 1.357(19) . ?
C65 C66 1.408(15) . ?
C71 C72 1.358(19) . ?
C71 C76 1.399(17) . ?
C72 C73 1.405(19) . ?
C73 C74 1.30(3) . ?
C74 C75 1.41(3) . ?
C75 C76 1.41(2) . ?
C81 C86 1.385(14) . ?
C81 C82 1.387(14) . ?
C82 C83 1.427(16) . ?
C83 C84 1.355(17) . ?
C84 C85 1.391(16) . ?
C85 C86 1.408(15) . ?
C91 C96 1.392(15) . ?
C91 C92 1.419(14) . ?
C92 C93 1.385(15) . ?
C93 C94 1.38(2) . ?
C94 C95 1.37(2) . ?
C95 C96 1.392(17) . ?
C101 C106 1.378(14) . ?
C101 C102 1.404(13) . ?
C102 C103 1.370(15) . ?
C103 C104 1.402(19) . ?
C104 C105 1.383(18) . ?
C105 C106 1.374(16) . ?
Cl1S C1S 1.800(2) . ?
Cl2S C1S 1.800(2) . ?
Cl3S C1S 1.800(2) . ?
